data_1523035
loop_
_publ_author_name
'Varich, N.I.'
'Litvin, B.N.'

_publ_section_title
;
 Study of Mg-Mn and Mg-Zr alloys prepared by quenching from the melt
;
_journal_name_full 'Fizika Metallov i Metallovedenie'
_journal_page_first 29
_journal_page_last 32
_journal_volume 16
_journal_year 1963
_chemical_formula_sum 'Mg0.996 Zr0.004'
_chemical_name_systematic '(Mg0.996 Zr0.004)'
_space_group_IT_number 194
_symmetry_space_group_name_Hall '-P 6c 2c'
_symmetry_space_group_name_H-M 'P 63/m m c'
_cell_angle_alpha 90
_cell_angle_beta 90
_cell_angle_gamma 120
_cell_formula_units_Z 2
_cell_length_a 3.204
_cell_length_b 3.204
_cell_length_c 5.207
_cell_volume 46.292
_citation_journal_id_ASTM FMMTAK
_cod_data_source_file Varich_FMMTAK_1963_1115.cif
_cod_data_source_block Mg0.996Zr0.004
_cod_original_cell_volume 46.29171
_cod_database_code 1523035

loop_
_symmetry_equiv_pos_as_xyz
x,y,z
x-y,x,z+1/2
-y,x-y,z
-x,-y,z+1/2
-x+y,-x,z
y,-x+y,z+1/2
-y,-x,-z+1/2
x-y,-y,-z
x,x-y,-z+1/2
y,x,-z
-x+y,y,-z+1/2
-x,-x+y,-z
-x,-y,-z
-x+y,-x,-z-1/2
y,-x+y,-z
x,y,-z-1/2
x-y,x,-z
-y,x-y,-z-1/2
y,x,z-1/2
-x+y,y,z
-x,-x+y,z-1/2
-y,-x,z
x-y,-y,z-1/2
x,x-y,z

loop_
_atom_site_label
_atom_site_type_symbol
_atom_site_fract_x
_atom_site_fract_y
_atom_site_fract_z
_atom_site_occupancy
_atom_site_U_iso_or_equiv
Zr1 Zr 0.3333 0.6667 0.25 0.004 0.0
Mg1 Mg 0.3333 0.6667 0.25 0.996 0.0
